data_7046277
loop_
_publ_author_name
'Hill, Michael'
'Mahon, Mary F.'
'Pecharman, Anne-Frederique'

_publ_section_title
;
 Diborane Heterolysis: Breaking and Making B-B bonds at Magnesium
;
_journal_name_full 'Dalton Transactions'
_journal_paper_doi 10.1039/C8DT01451E
_journal_year 2018
_chemical_formula_moiety '2(C42 H63 B Mg N4 O2)'
_chemical_formula_sum 'C84 H126 B2 Mg2 N8 O4'
_chemical_formula_weight 1382.16
_chemical_name_systematic
;
 ?
;
_space_group_crystal_system monoclinic
_space_group_IT_number 14
_space_group_name_Hall '-P 2ybc'
_space_group_name_H-M_alt 'P 1 21/c 1'
_symmetry_space_group_name_Hall '-P 2ybc'
_symmetry_space_group_name_H-M 'P 1 21/c 1'
_atom_sites_solution_hydrogens geom
_atom_sites_solution_primary iterative
_audit_creation_date 2017-08-01
_audit_creation_method
;
Olex2 1.2
(compiled 2017.07.20 svn.r3457 for OlexSys, GUI svn.r5370)
;
_audit_update_record
;
2018-02-19 deposited with the CCDC.
2018-05-09 downloaded from the CCDC.
;
_cell_angle_alpha 90
_cell_angle_beta 116.442(4)
_cell_angle_gamma 90
_cell_formula_units_Z 4
_cell_length_a 23.0365(7)
_cell_length_b 19.3651(4)
_cell_length_c 21.5333(6)
_cell_measurement_reflns_used 13897
_cell_measurement_temperature 150.00(10)
_cell_measurement_theta_max 72.8740
_cell_measurement_theta_min 4.2890
_cell_volume 8601.2(5)
_computing_cell_refinement 'CrysAlisPro 1.171.38.41 (Rigaku OD, 2015)'
_computing_data_collection 'CrysAlisPro 1.171.38.41 (Rigaku OD, 2015)'
_computing_data_reduction 'CrysAlisPro 1.171.38.41 (Rigaku OD, 2015)'
_computing_molecular_graphics 'Olex2 (Dolomanov et al., 2009)'
_computing_publication_material 'Olex2 (Dolomanov et al., 2009)'
_computing_structure_refinement 'ShelXL (Sheldrick, 2015)'
_computing_structure_solution 'olex2.solve (Bourhis et al., 2015)'
_diffrn_ambient_environment N~2~
_diffrn_ambient_temperature 150.00(10)
_diffrn_detector 'CCD plate'
_diffrn_detector_area_resol_mean 8.1150
_diffrn_detector_type EosS2
_diffrn_measured_fraction_theta_full 1.000
_diffrn_measured_fraction_theta_max 0.987
_diffrn_measurement_device 'four-circle diffractometer'
_diffrn_measurement_device_type 'SuperNova, Dual, Cu at zero, EosS2'
_diffrn_measurement_method '\w scans'
_diffrn_radiation_monochromator mirror
_diffrn_radiation_probe x-ray
_diffrn_radiation_type CuK\a
_diffrn_radiation_wavelength 1.54184
_diffrn_reflns_av_R_equivalents 0.0445
_diffrn_reflns_av_unetI/netI 0.0433
_diffrn_reflns_Laue_measured_fraction_full 1.000
_diffrn_reflns_Laue_measured_fraction_max 0.987
_diffrn_reflns_limit_h_max 24
_diffrn_reflns_limit_h_min -28
_diffrn_reflns_limit_k_max 24
_diffrn_reflns_limit_k_min -23
_diffrn_reflns_limit_l_max 26
_diffrn_reflns_limit_l_min -15
_diffrn_reflns_number 67284
_diffrn_reflns_point_group_measured_fraction_full 1.000
_diffrn_reflns_point_group_measured_fraction_max 0.987
_diffrn_reflns_theta_full 67.684
_diffrn_reflns_theta_max 73.536
_diffrn_reflns_theta_min 3.130
_diffrn_source 'micro-focus sealed X-ray tube'
_diffrn_source_type 'SuperNova (Cu) X-ray Source'
_exptl_absorpt_coefficient_mu 0.630
_exptl_absorpt_correction_T_max 0.995
_exptl_absorpt_correction_T_min 0.986
_exptl_absorpt_correction_type gaussian
_exptl_absorpt_process_details
;
CrysAlisPro 1.171.38.41 (Rigaku Oxford Diffraction, 2015)
Numerical absorption correction based on gaussian integration over
            a multifaceted crystal model
Empirical absorption correction using spherical harmonics,
 implemented in SCALE3 ABSPACK scaling algorithm.
;
_exptl_crystal_colour colorless
_exptl_crystal_density_diffrn 1.067
_exptl_crystal_description block
_exptl_crystal_F_000 3008
_exptl_crystal_size_max 0.242
_exptl_crystal_size_mid 0.096
_exptl_crystal_size_min 0.073
_refine_diff_density_max 0.597
_refine_diff_density_min -0.323
_refine_diff_density_rms 0.039
_refine_ls_extinction_method none
_refine_ls_goodness_of_fit_ref 1.020
_refine_ls_hydrogen_treatment constr
_refine_ls_matrix_type full
_refine_ls_number_parameters 1054
_refine_ls_number_reflns 17110
_refine_ls_number_restraints 236
_refine_ls_restrained_S_all 1.029
_refine_ls_R_factor_all 0.0883
_refine_ls_R_factor_gt 0.0575
_refine_ls_shift/su_max 0.001
_refine_ls_shift/su_mean 0.000
_refine_ls_structure_factor_coef Fsqd
_refine_ls_weighting_details 'w=1/[\s^2^(Fo^2^)+(0.0768P)^2^+2.2694P] where P=(Fo^2^+2Fc^2^)/3'
_refine_ls_weighting_scheme calc
_refine_ls_wR_factor_gt 0.1449
_refine_ls_wR_factor_ref 0.1623
_reflns_Friedel_coverage 0.000
_reflns_number_gt 11773
_reflns_number_total 17110
_reflns_threshold_expression 'I > 2\s(I)'
_cod_data_source_file c8dt01451e2.cif
_cod_data_source_block s17msh60
_cod_original_cell_volume 8601.2(4)
_cod_database_code 7046277
_shelxl_version_number 2014-3
_chemical_oxdiff_usercomment 'colorless block'
_shelx_space_group_comment
;
The symmetry employed for this shelxl refinement is uniquely defined
by the following loop, which should always be used as a source of
symmetry information in preference to the above space-group names.
They are only intended as comments.
;
_olex2_submission_special_instructions 'No special instructions were received'

loop_
_space_group_symop_operation_xyz
'x, y, z'
'-x, y+1/2, -z+1/2'
'-x, -y, -z'
'x, -y-1/2, z-1/2'

loop_
_atom_site_label
_atom_site_type_symbol
_atom_site_fract_x
_atom_site_fract_y
_atom_site_fract_z
_atom_site_U_iso_or_equiv
_atom_site_adp_type
_atom_site_occupancy
_atom_site_site_symmetry_order
_atom_site_calc_flag
_atom_site_refinement_flags_posn
_atom_site_refinement_flags_adp
_atom_site_refinement_flags_occupancy
_atom_site_disorder_assembly
_atom_site_disorder_group
Mg1 Mg 0.17249(3) 0.65755(3) 0.39473(3) 0.03432(16) Uani 1 1 d . . . . .
O2 O 0.15278(11) 0.69802(10) 0.52493(9) 0.0645(5) Uani 1 1 d D . . . .
O1A O 0.2280(4) 0.6055(4) 0.5604(3) 0.065(2) Uani 0.45 1 d D U P A 2
N1 N 0.22434(8) 0.61958(8) 0.34375(9) 0.0349(4) Uani 1 1 d . . . . .
N2 N 0.08735(8) 0.61408(9) 0.32099(9) 0.0366(4) Uani 1 1 d . . . . .
N3 N 0.16628(8) 0.76585(9) 0.37238(9) 0.0356(4) Uani 1 1 d . . . . .
N4 N 0.15330(9) 0.97934(9) 0.33526(10) 0.0435(4) Uani 1 1 d . . . . .
C1 C 0.23654(12) 0.57750(14) 0.24186(13) 0.0507(6) Uani 1 1 d . . . . .
H1A H 0.2670 0.6132 0.2458 0.076 Uiso 1 1 calc GR . . . .
H1B H 0.2087 0.5687 0.1937 0.076 Uiso 1 1 calc GR . . . .
H1C H 0.2596 0.5361 0.2634 0.076 Uiso 1 1 calc GR . . . .
C2 C 0.19597(11) 0.60050(11) 0.27760(12) 0.0392(5) Uani 1 1 d . . . . .
C3 C 0.12836(11) 0.59707(12) 0.23690(12) 0.0430(5) Uani 1 1 d . . . . .
H3 H 0.1147 0.5934 0.1894 0.052 Uiso 1 1 calc R . . . .
C4 C 0.07853(11) 0.59838(12) 0.25745(11) 0.0407(5) Uani 1 1 d . . . . .
C5 C 0.01160(12) 0.57873(16) 0.20135(13) 0.0573(7) Uani 1 1 d . . . . .
H5A H -0.0086 0.5472 0.2202 0.086 Uiso 1 1 calc GR . . . .
H5B H 0.0158 0.5571 0.1634 0.086 Uiso 1 1 calc GR . . . .
H5C H -0.0146 0.6195 0.1851 0.086 Uiso 1 1 calc GR . . . .
C6 C 0.03573(11) 0.60604(12) 0.34039(11) 0.0403(5) Uani 1 1 d . . . . .
C7 C -0.00940(11) 0.65891(13) 0.32857(13) 0.0487(6) Uani 1 1 d . . . . .
C8 C -0.05580(13) 0.65081(15) 0.35298(15) 0.0593(7) Uani 1 1 d . . . . .
H8 H -0.0863 0.6854 0.3448 0.071 Uiso 1 1 calc R . . . .
C9 C -0.05736(15) 0.59260(17) 0.38902(15) 0.0656(8) Uani 1 1 d . . . . .
H9 H -0.0886 0.5881 0.4050 0.079 Uiso 1 1 calc R . . . .
C10 C -0.01262(14) 0.54142(16) 0.40105(14) 0.0595(7) Uani 1 1 d . . . . .
H10 H -0.0138 0.5024 0.4256 0.071 Uiso 1 1 calc R . . . .
C11 C 0.03470(12) 0.54620(13) 0.37752(12) 0.0470(6) Uani 1 1 d . . . . .
C12 C 0.08295(14) 0.48852(13) 0.39061(14) 0.0562(6) Uani 1 1 d . . . . .
H12 H 0.1209 0.5088 0.3883 0.067 Uiso 1 1 calc R . . . .
C13 C 0.1065(2) 0.4556(2) 0.46164(19) 0.0941(12) Uani 1 1 d . . . . .
H13A H 0.1237 0.4907 0.4967 0.141 Uiso 1 1 calc GR . . . .
H13B H 0.1397 0.4225 0.4682 0.141 Uiso 1 1 calc GR . . . .
H13C H 0.0709 0.4330 0.4649 0.141 Uiso 1 1 calc GR . . . .
C14 C 0.0566(2) 0.43381(19) 0.3348(2) 0.1031(14) Uani 1 1 d . . . . .
H14A H 0.0200 0.4116 0.3365 0.155 Uiso 1 1 calc GR . . . .
H14B H 0.0897 0.4002 0.3424 0.155 Uiso 1 1 calc GR . . . .
H14C H 0.0433 0.4549 0.2902 0.155 Uiso 1 1 calc GR . . . .
C15 C -0.00762(13) 0.72538(14) 0.29210(17) 0.0620(7) Uani 1 1 d . . . . .
H15 H 0.0267 0.7209 0.2772 0.074 Uiso 1 1 calc R . . . .
C16 C -0.07181(15) 0.73891(18) 0.2271(2) 0.0860(11) Uani 1 1 d . . . . .
H16A H -0.0834 0.6989 0.1978 0.129 Uiso 1 1 calc GR . . . .
H16B H -0.0667 0.7777 0.2023 0.129 Uiso 1 1 calc GR . . . .
H16C H -0.1054 0.7486 0.2408 0.129 Uiso 1 1 calc GR . . . .
C17 C 0.01002(16) 0.78614(16) 0.3429(2) 0.0885(12) Uani 1 1 d . . . . .
H17A H -0.0235 0.7926 0.3572 0.133 Uiso 1 1 calc GR . . . .
H17B H 0.0144 0.8273 0.3205 0.133 Uiso 1 1 calc GR . . . .
H17C H 0.0503 0.7766 0.3827 0.133 Uiso 1 1 calc GR . . . .
C18 C 0.29354(10) 0.61259(11) 0.38245(11) 0.0381(5) Uani 1 1 d . . . . .
C19 C 0.33598(11) 0.66106(11) 0.37608(12) 0.0420(5) Uani 1 1 d . . . . .
C20 C 0.40272(12) 0.65211(13) 0.41660(13) 0.0501(6) Uani 1 1 d . . . . .
H20 H 0.4314 0.6837 0.4128 0.060 Uiso 1 1 calc R . . . .
C21 C 0.42686(12) 0.59768(15) 0.46190(13) 0.0562(7) Uani 1 1 d . . . . .
H21 H 0.4714 0.5921 0.4877 0.067 Uiso 1 1 calc R . . . .
C22 C 0.38461(13) 0.55129(14) 0.46881(13) 0.0556(7) Uani 1 1 d . . . . .
H22 H 0.4011 0.5147 0.4998 0.067 Uiso 1 1 calc R . . . .
C23 C 0.31777(12) 0.55810(12) 0.43042(12) 0.0458(5) Uani 1 1 d . . . . .
C24 C 0.27208(14) 0.50729(13) 0.43955(15) 0.0555(6) Uani 1 1 d . . . . .
H24 H 0.2336 0.5335 0.4338 0.067 Uiso 1 1 calc R . . . .
C25 C 0.30016(18) 0.47496(16) 0.51207(17) 0.0739(9) Uani 1 1 d . . . . .
H25A H 0.3351 0.4445 0.5179 0.111 Uiso 1 1 calc GR . . . .
H25B H 0.2669 0.4493 0.5173 0.111 Uiso 1 1 calc GR . . . .
H25C H 0.3160 0.5108 0.5464 0.111 Uiso 1 1 calc GR . . . .
C26 C 0.24911(15) 0.45228(14) 0.38356(17) 0.0688(8) Uani 1 1 d . . . . .
H26A H 0.2258 0.4737 0.3390 0.103 Uiso 1 1 calc GR . . . .
H26B H 0.2211 0.4205 0.3915 0.103 Uiso 1 1 calc GR . . . .
H26C H 0.2859 0.4279 0.3848 0.103 Uiso 1 1 calc GR . . . .
C27 C 0.31236(11) 0.72354(12) 0.32912(15) 0.0504(6) Uani 1 1 d . . . . .
H27 H 0.2659 0.7176 0.2992 0.061 Uiso 1 1 calc R . . . .
C28 C 0.34639(14) 0.73183(16) 0.28232(18) 0.0689(8) Uani 1 1 d . . . . .
H28A H 0.3920 0.7382 0.3105 0.103 Uiso 1 1 calc GR . . . .
H28B H 0.3290 0.7713 0.2528 0.103 Uiso 1 1 calc GR . . . .
H28C H 0.3394 0.6912 0.2544 0.103 Uiso 1 1 calc GR . . . .
C29 C 0.32130(14) 0.78859(14) 0.3724(2) 0.0786(11) Uani 1 1 d . . . . .
H29A H 0.2997 0.7829 0.4013 0.118 Uiso 1 1 calc GR . . . .
H29B H 0.3031 0.8274 0.3422 0.118 Uiso 1 1 calc GR . . . .
H29C H 0.3667 0.7964 0.4010 0.118 Uiso 1 1 calc GR . . . .
C30 C 0.14873(10) 0.79265(11) 0.30885(11) 0.0383(5) Uani 1 1 d . . . . .
H30 H 0.1396 0.7620 0.2724 0.046 Uiso 1 1 calc R . . . .
C31 C 0.14333(10) 0.86177(11) 0.29394(11) 0.0384(5) Uani 1 1 d . . . . .
H31 H 0.1306 0.8766 0.2486 0.046 Uiso 1 1 calc R . . . .
C32 C 0.15712(10) 0.91062(11) 0.34746(11) 0.0361(4) Uani 1 1 d . . . . .
C33 C 0.17509(10) 0.88293(11) 0.41388(11) 0.0380(5) Uani 1 1 d . . . . .
H33 H 0.1846 0.9122 0.4514 0.046 Uiso 1 1 calc R . . . .
C34 C 0.17851(11) 0.81282(11) 0.42315(11) 0.0387(5) Uani 1 1 d . . . . .
H34 H 0.1901 0.7963 0.4677 0.046 Uiso 1 1 calc R . . . .
C35 C 0.13413(13) 1.00546(13) 0.26570(13) 0.0521(6) Uani 1 1 d . . . . .
H35A H 0.1656 0.9919 0.2502 0.078 Uiso 1 1 calc GR . . . .
H35B H 0.1316 1.0549 0.2659 0.078 Uiso 1 1 calc GR . . . .
H35C H 0.0925 0.9869 0.2349 0.078 Uiso 1 1 calc GR . . . .
C36 C 0.16747(12) 1.02920(12) 0.39063(14) 0.0490(6) Uani 1 1 d . . . . .
H36A H 0.1351 1.0260 0.4072 0.073 Uiso 1 1 calc GR . . . .
H36B H 0.1673 1.0749 0.3733 0.073 Uiso 1 1 calc GR . . . .
H36C H 0.2094 1.0196 0.4280 0.073 Uiso 1 1 calc GR . . . .
C40 C 0.14436(16) 0.69792(16) 0.58787(14) 0.0750(8) Uani 1 1 d D U . . .
C37A C 0.2532(7) 0.5330(5) 0.6560(6) 0.096(3) Uani 0.45 1 d D U P A 2
H37A H 0.2228 0.5014 0.6234 0.144 Uiso 0.45 1 calc GR . P A 2
H37B H 0.2533 0.5274 0.7004 0.144 Uiso 0.45 1 calc GR . P A 2
H37C H 0.2958 0.5238 0.6603 0.144 Uiso 0.45 1 calc GR . P A 2
C38A C 0.2333(4) 0.6086(5) 0.6300(5) 0.084(2) Uani 0.45 1 d D U P A 2
H38A H 0.2671 0.6413 0.6587 0.100 Uiso 0.45 1 calc R . P A 2
C39A C 0.1682(4) 0.6295(3) 0.6249(4) 0.090(2) Uani 0.45 1 d D U P A 2
H39A H 0.1714 0.6328 0.6712 0.108 Uiso 0.45 1 calc R . P A 2
H39B H 0.1368 0.5939 0.6002 0.108 Uiso 0.45 1 calc R . P A 2
C41A C 0.1799(4) 0.7622(3) 0.6292(4) 0.078(2) Uani 0.45 1 d D U P A 2
H41A H 0.2258 0.7562 0.6459 0.117 Uiso 0.45 1 calc GR . P A 2
H41B H 0.1701 0.7684 0.6678 0.117 Uiso 0.45 1 calc GR . P A 2
H41C H 0.1659 0.8021 0.5997 0.117 Uiso 0.45 1 calc GR . P A 2
C42A C 0.0706(3) 0.7031(6) 0.5623(7) 0.108(3) Uani 0.45 1 d D U P A 2
H42A H 0.0612 0.7050 0.6014 0.162 Uiso 0.45 1 calc GR . P A 2
H42B H 0.0499 0.6635 0.5345 0.162 Uiso 0.45 1 calc GR . P A 2
H42C H 0.0547 0.7442 0.5349 0.162 Uiso 0.45 1 calc GR . P A 2
B1 B 0.18619(13) 0.64813(12) 0.50781(13) 0.0467(6) Uani 1 1 d D . . . .
Mg2 Mg 0.34017(3) 1.07951(4) 0.59413(4) 0.03420(16) Uani 1 1 d . . . . .
O3 O 0.19280(10) 1.02717(13) 0.56178(16) 0.0946(8) Uani 1 1 d D . . . .
N5 N 0.41699(8) 1.12305(9) 0.68002(9) 0.0362(4) Uani 1 1 d . . . . .
N6 N 0.37564(8) 1.12236(8) 0.52844(9) 0.0321(4) Uani 1 1 d . . . . .
N7 N 0.36325(9) 0.97188(9) 0.59670(9) 0.0383(4) Uani 1 1 d . . . . .
N8 N 0.39824(10) 0.75991(10) 0.58891(10) 0.0473(5) Uani 1 1 d . . . . .
C43 C 0.53232(12) 1.15267(15) 0.74829(13) 0.0545(6) Uani 1 1 d . . . . .
H43A H 0.5287 1.1986 0.7630 0.082 Uiso 1 1 calc GR . . . .
H43B H 0.5708 1.1492 0.7417 0.082 Uiso 1 1 calc GR . . . .
H43C H 0.5348 1.1202 0.7831 0.082 Uiso 1 1 calc GR . . . .
C44 C 0.47354(10) 1.13676(11) 0.68078(11) 0.0374(5) Uani 1 1 d . . . . .
C45 C 0.48336(10) 1.13983(11) 0.62120(12) 0.0386(5) Uani 1 1 d . . . . .
H45 H 0.5265 1.1418 0.6292 0.046 Uiso 1 1 calc R . . . .
C46 C 0.43752(10) 1.14031(10) 0.55096(11) 0.0351(4) Uani 1 1 d . . . . .
C47 C 0.46294(12) 1.16571(14) 0.50090(13) 0.0498(6) Uani 1 1 d . . . . .
H47A H 0.4637 1.1281 0.4722 0.075 Uiso 1 1 calc GR . . . .
H47B H 0.5060 1.1835 0.5266 0.075 Uiso 1 1 calc GR . . . .
H47C H 0.4351 1.2016 0.4722 0.075 Uiso 1 1 calc GR . . . .
C48 C 0.33257(10) 1.13240(10) 0.45644(11) 0.0347(4) Uani 1 1 d . . . . .
C49 C 0.28869(11) 1.18819(11) 0.43787(12) 0.0406(5) Uani 1 1 d . . . . .
C50 C 0.24749(12) 1.19903(13) 0.36836(13) 0.0488(6) Uani 1 1 d . . . . .
H50 H 0.2189 1.2361 0.3556 0.059 Uiso 1 1 calc R . . . .
C51 C 0.24812(12) 1.15569(13) 0.31766(13) 0.0496(6) Uani 1 1 d . . . . .
H51 H 0.2209 1.1643 0.2711 0.060 Uiso 1 1 calc R . . . .
C52 C 0.28937(11) 1.09968(13) 0.33653(12) 0.0457(5) Uani 1 1 d . . . . .
H52 H 0.2886 1.0698 0.3024 0.055 Uiso 1 1 calc R . . . .
C53 C 0.33212(10) 1.08678(11) 0.40554(11) 0.0380(5) Uani 1 1 d . . . . .
C54 C 0.37431(11) 1.02316(12) 0.42411(13) 0.0455(5) Uani 1 1 d . . . . .
H54 H 0.4079 1.0285 0.4719 0.055 Uiso 1 1 calc R . . . .
C55 C 0.40831(15) 1.01281(18) 0.37773(17) 0.0715(9) Uani 1 1 d . . . . .
H55A H 0.3768 1.0008 0.3317 0.107 Uiso 1 1 calc GR . . . .
H55B H 0.4397 0.9764 0.3963 0.107 Uiso 1 1 calc GR . . . .
H55C H 0.4298 1.0548 0.3761 0.107 Uiso 1 1 calc GR . . . .
C56 C 0.33425(13) 0.95932(12) 0.42153(15) 0.0569(7) Uani 1 1 d . . . . .
H56A H 0.3135 0.9663 0.4510 0.085 Uiso 1 1 calc GR . . . .
H56B H 0.3622 0.9198 0.4372 0.085 Uiso 1 1 calc GR . . . .
H56C H 0.3019 0.9519 0.3748 0.085 Uiso 1 1 calc GR . . . .
C57 C 0.28728(13) 1.23612(12) 0.49352(13) 0.0490(6) Uani 1 1 d . . . . .
H57 H 0.2958 1.2076 0.5343 0.059 Uiso 1 1 calc R . . . .
C58 C 0.22160(16) 1.27057(16) 0.47210(18) 0.0729(9) Uani 1 1 d . . . . .
H58A H 0.2124 1.3007 0.4334 0.109 Uiso 1 1 calc GR . . . .
H58B H 0.2225 1.2969 0.5103 0.109 Uiso 1 1 calc GR . . . .
H58C H 0.1885 1.2358 0.4591 0.109 Uiso 1 1 calc GR . . . .
C59 C 0.34166(16) 1.28975(13) 0.51565(16) 0.0624(7) Uani 1 1 d . . . . .
H59A H 0.3828 1.2666 0.5330 0.094 Uiso 1 1 calc GR . . . .
H59B H 0.3405 1.3186 0.5514 0.094 Uiso 1 1 calc GR . . . .
H59C H 0.3358 1.3177 0.4765 0.094 Uiso 1 1 calc GR . . . .
C60 C 0.40944(11) 1.13433(13) 0.74206(12) 0.0436(5) Uani 1 1 d . . . . .
C61 C 0.38421(12) 1.19810(15) 0.75017(13) 0.0523(6) Uani 1 1 d . . . . .
C62 C 0.37321(14) 1.20723(18) 0.80872(15) 0.0651(8) Uani 1 1 d . . . . .
H62 H 0.3565 1.2489 0.8151 0.078 Uiso 1 1 calc R . . . .
C63 C 0.38685(15) 1.15530(19) 0.85659(16) 0.0724(9) Uani 1 1 d . . . . .
H63 H 0.3792 1.1622 0.8950 0.087 Uiso 1 1 calc R . . . .
C64 C 0.41171(14) 1.09333(17) 0.84852(14) 0.0639(8) Uani 1 1 d . . . . .
H64 H 0.4205 1.0588 0.8815 0.077 Uiso 1 1 calc R . . . .
C65 C 0.42395(12) 1.08136(14) 0.79136(13) 0.0502(6) Uani 1 1 d . . . . .
C66 C 0.45076(13) 1.01270(14) 0.78323(13) 0.0554(7) Uani 1 1 d . . . . .
H66 H 0.4604 1.0161 0.7434 0.066 Uiso 1 1 calc R . . . .
C67 C 0.51355(16) 0.99324(18) 0.84686(16) 0.0762(9) Uani 1 1 d . . . . .
H67A H 0.5449 1.0294 0.8565 0.114 Uiso 1 1 calc GR . . . .
H67B H 0.5303 0.9510 0.8378 0.114 Uiso 1 1 calc GR . . . .
H67C H 0.5048 0.9870 0.8861 0.114 Uiso 1 1 calc GR . . . .
C68 C 0.40039(17) 0.95524(17) 0.76813(16) 0.0749(9) Uani 1 1 d . . . . .
H68A H 0.3924 0.9487 0.8079 0.112 Uiso 1 1 calc GR . . . .
H68B H 0.4165 0.9131 0.7582 0.112 Uiso 1 1 calc GR . . . .
H68C H 0.3607 0.9680 0.7289 0.112 Uiso 1 1 calc GR . . . .
C69 C 0.37013(14) 1.25677(15) 0.69857(15) 0.0591(7) Uani 1 1 d . . . . .
H69 H 0.3729 1.2380 0.6577 0.071 Uiso 1 1 calc R . . . .
C70 C 0.30264(18) 1.2871(2) 0.67442(19) 0.0899(11) Uani 1 1 d . . . . .
H70A H 0.2710 1.2508 0.6571 0.135 Uiso 1 1 calc GR . . . .
H70B H 0.2946 1.3201 0.6382 0.135 Uiso 1 1 calc GR . . . .
H70C H 0.2997 1.3095 0.7127 0.135 Uiso 1 1 calc GR . . . .
C71 C 0.4203(2) 1.3141(2) 0.7278(2) 0.1205(18) Uani 1 1 d . . . . .
H71A H 0.4213 1.3309 0.7703 0.181 Uiso 1 1 calc GR . . . .
H71B H 0.4089 1.3512 0.6949 0.181 Uiso 1 1 calc GR . . . .
H71C H 0.4622 1.2964 0.7367 0.181 Uiso 1 1 calc GR . . . .
C72 C 0.31847(11) 0.92331(12) 0.58885(12) 0.0415(5) Uani 1 1 d . . . . .
H72 H 0.2785 0.9382 0.5846 0.050 Uiso 1 1 calc R . . . .
C73 C 0.32782(11) 0.85378(11) 0.58673(12) 0.0420(5) Uani 1 1 d . . . . .
H73 H 0.2948 0.8232 0.5815 0.050 Uiso 1 1 calc R . . . .
C74 C 0.38731(11) 0.82818(11) 0.59241(11) 0.0392(5) Uani 1 1 d . . . . .
C75 C 0.43445(11) 0.87883(11) 0.60201(12) 0.0413(5) Uani 1 1 d . . . . .
H75 H 0.4752 0.8657 0.6072 0.050 Uiso 1 1 calc R . . . .
C76 C 0.42051(11) 0.94722(12) 0.60376(12) 0.0411(5) Uani 1 1 d . . . . .
H76 H 0.4530 0.9790 0.6103 0.049 Uiso 1 1 calc R . . . .
C77 C 0.45817(13) 0.73551(12) 0.59027(13) 0.0508(6) Uani 1 1 d . . . . .
H77A H 0.4596 0.7483 0.5479 0.076 Uiso 1 1 calc GR . . . .
H77B H 0.4604 0.6862 0.5949 0.076 Uiso 1 1 calc GR . . . .
H77C H 0.4942 0.7559 0.6289 0.076 Uiso 1 1 calc GR . . . .
C78 C 0.34636(14) 0.70969(13) 0.57277(16) 0.0611(7) Uani 1 1 d . . . . .
H78A H 0.3308 0.7120 0.6074 0.092 Uiso 1 1 calc GR . . . .
H78B H 0.3626 0.6642 0.5722 0.092 Uiso 1 1 calc GR . . . .
H78C H 0.3115 0.7199 0.5281 0.092 Uiso 1 1 calc GR . . . .
B2 B 0.23430(14) 1.08368(13) 0.57926(16) 0.0526(7) Uani 1 1 d D . . . .
O1 O 0.2076(4) 0.5919(3) 0.5522(3) 0.071(2) Uani 0.55 1 d D U P A 1
O4A O 0.2134(5) 1.1368(4) 0.6074(5) 0.095(3) Uani 0.5 1 d D U P B 3
O4 O 0.2047(5) 1.1465(3) 0.5777(5) 0.096(3) Uani 0.5 1 d D U P B 4
C83 C 0.1157(6) 1.2213(5) 0.5532(9) 0.132(5) Uani 0.5 1 d D . P B 4
H83A H 0.1055 1.2205 0.5049 0.199 Uiso 0.5 1 calc GR . P B 4
H83B H 0.1460 1.2579 0.5758 0.199 Uiso 0.5 1 calc GR . P B 4
H83C H 0.0768 1.2290 0.5582 0.199 Uiso 0.5 1 calc GR . P B 4
C81 C 0.1003(3) 1.0941(3) 0.5456(4) 0.0708(15) Uani 0.5 1 d D U P B 4
H81A H 0.0891 1.0988 0.4967 0.085 Uiso 0.5 1 calc R . P B 4
H81B H 0.0607 1.0962 0.5510 0.085 Uiso 0.5 1 calc R . P B 4
C79 C 0.0962(7) 0.9661(5) 0.5232(7) 0.077(3) Uani 0.5 1 d D U P B 4
H79A H 0.0901 0.9765 0.4770 0.116 Uiso 0.5 1 calc GR . P B 4
H79B H 0.0547 0.9613 0.5232 0.116 Uiso 0.5 1 calc GR . P B 4
H79C H 0.1200 0.9238 0.5385 0.116 Uiso 0.5 1 calc GR . P B 4
C81A C 0.1238(3) 1.0680(3) 0.6052(4) 0.0839(19) Uani 0.5 1 d D U P B 3
H81C H 0.0799 1.0712 0.6000 0.101 Uiso 0.5 1 calc R . P B 3
H81D H 0.1491 1.0401 0.6458 0.101 Uiso 0.5 1 calc R . P B 3
C83A C 0.1105(7) 1.1917(6) 0.5582(8) 0.120(4) Uani 0.5 1 d D U P B 3
H83D H 0.1003 1.1738 0.5129 0.180 Uiso 0.5 1 calc GR . P B 3
H83E H 0.1335 1.2346 0.5648 0.180 Uiso 0.5 1 calc GR . P B 3
H83F H 0.0711 1.1993 0.5622 0.180 Uiso 0.5 1 calc GR . P B 3
C80A C 0.1237(2) 1.0352(5) 0.5412(4) 0.089(3) Uani 0.5 1 d D U P B 3
H80A H 0.1005 1.0621 0.4986 0.107 Uiso 0.5 1 calc R . P B 3
C37 C 0.2703(5) 0.5575(5) 0.6744(5) 0.103(3) Uani 0.55 1 d D U P A 1
H37D H 0.2702 0.5082 0.6697 0.155 Uiso 0.55 1 calc GR . P A 1
H37E H 0.2748 0.5691 0.7197 0.155 Uiso 0.55 1 calc GR . P A 1
H37F H 0.3058 0.5768 0.6683 0.155 Uiso 0.55 1 calc GR . P A 1
C82A C 0.1532(4) 1.1395(4) 0.6137(5) 0.100(3) Uani 0.5 1 d D U P B 3
C38 C 0.2051(3) 0.5876(3) 0.6181(3) 0.0748(19) Uani 0.55 1 d D U P A 1
H38 H 0.1684 0.5591 0.6140 0.090 Uiso 0.55 1 calc R . P A 1
C84A C 0.1763(6) 1.1617(7) 0.6896(6) 0.106(3) Uani 0.5 1 d D U P B 3
H84A H 0.1931 1.2079 0.6957 0.160 Uiso 0.5 1 calc GR . P B 3
H84B H 0.2097 1.1310 0.7195 0.160 Uiso 0.5 1 calc GR . P B 3
H84C H 0.1404 1.1603 0.7009 0.160 Uiso 0.5 1 calc GR . P B 3
C39 C 0.2007(2) 0.6591(3) 0.6438(2) 0.0705(16) Uani 0.55 1 d D U P A 1
H39C H 0.2407 0.6840 0.6554 0.085 Uiso 0.55 1 calc R . P A 1
H39D H 0.1943 0.6558 0.6853 0.085 Uiso 0.55 1 calc R . P A 1
C80 C 0.1347(3) 1.0259(3) 0.5730(5) 0.075(2) Uani 0.5 1 d D U P B 4
H80 H 0.1441 1.0172 0.6214 0.090 Uiso 0.5 1 calc R . P B 4
C41 C 0.1423(5) 0.7748(3) 0.6049(5) 0.104(2) Uani 0.55 1 d D U P A 1
H41D H 0.1824 0.7964 0.6126 0.155 Uiso 0.55 1 calc GR . P A 1
H41E H 0.1360 0.7789 0.6459 0.155 Uiso 0.55 1 calc GR . P A 1
H41F H 0.1071 0.7970 0.5667 0.155 Uiso 0.55 1 calc GR . P A 1
C82 C 0.1459(4) 1.1517(4) 0.5866(5) 0.096(2) Uani 0.5 1 d D U P B 4
C42 C 0.0778(3) 0.6660(4) 0.5704(5) 0.0781(19) Uani 0.55 1 d D U P A 1
H42D H 0.0452 0.6889 0.5306 0.117 Uiso 0.55 1 calc GR . P A 1
H42E H 0.0683 0.6714 0.6092 0.117 Uiso 0.55 1 calc GR . P A 1
H42F H 0.0785 0.6178 0.5604 0.117 Uiso 0.55 1 calc GR . P A 1
C79A C 0.0954(9) 0.9617(7) 0.5389(8) 0.096(4) Uani 0.5 1 d D U P B 3
H79D H 0.0845 0.9410 0.4946 0.144 Uiso 0.5 1 calc GR . P B 3
H79E H 0.0571 0.9651 0.5460 0.144 Uiso 0.5 1 calc GR . P B 3
H79F H 0.1270 0.9337 0.5748 0.144 Uiso 0.5 1 calc GR . P B 3
C84 C 0.1602(7) 1.1472(8) 0.6636(5) 0.115(4) Uani 0.5 1 d D U P B 4
H84D H 0.1201 1.1476 0.6671 0.172 Uiso 0.5 1 calc GR . P B 4
H84E H 0.1862 1.1860 0.6883 0.172 Uiso 0.5 1 calc GR . P B 4
H84F H 0.1832 1.1052 0.6832 0.172 Uiso 0.5 1 calc GR . P B 4

loop_
_atom_site_aniso_label
_atom_site_aniso_U_11
_atom_site_aniso_U_22
_atom_site_aniso_U_33
_atom_site_aniso_U_23
_atom_site_aniso_U_13
_atom_site_aniso_U_12
Mg1 0.0366(4) 0.0291(3) 0.0345(3) -0.0011(3) 0.0133(3) -0.0009(3)
O2 0.0952(15) 0.0608(12) 0.0526(11) 0.0066(9) 0.0465(11) 0.0129(11)
O1A 0.084(5) 0.067(4) 0.043(3) 0.007(2) 0.028(3) 0.015(4)
N1 0.0364(9) 0.0266(8) 0.0395(9) -0.0017(7) 0.0148(8) -0.0005(7)
N2 0.0355(9) 0.0346(9) 0.0384(9) -0.0013(7) 0.0153(8) -0.0035(7)
N3 0.0384(9) 0.0301(9) 0.0368(9) -0.0007(7) 0.0155(7) -0.0005(7)
N4 0.0455(11) 0.0318(9) 0.0502(11) 0.0065(8) 0.0187(9) 0.0018(8)
C1 0.0494(14) 0.0543(15) 0.0542(14) -0.0148(11) 0.0282(12) -0.0099(11)
C2 0.0425(12) 0.0320(11) 0.0436(12) -0.0023(9) 0.0197(10) -0.0044(9)
C3 0.0442(12) 0.0492(13) 0.0346(11) -0.0062(9) 0.0165(10) -0.0077(10)
C4 0.0379(11) 0.0410(12) 0.0390(11) -0.0043(9) 0.0135(9) -0.0054(9)
C5 0.0440(14) 0.0759(19) 0.0461(13) -0.0131(13) 0.0148(11) -0.0123(13)
C6 0.0392(11) 0.0412(12) 0.0395(11) -0.0094(9) 0.0167(9) -0.0110(9)
C7 0.0399(12) 0.0476(13) 0.0592(14) -0.0120(11) 0.0228(11) -0.0094(10)
C8 0.0493(14) 0.0620(17) 0.0727(18) -0.0252(14) 0.0325(13) -0.0108(13)
C9 0.0626(17) 0.085(2) 0.0643(17) -0.0246(16) 0.0417(15) -0.0261(16)
C10 0.0661(17) 0.0692(18) 0.0475(14) -0.0073(13) 0.0291(13) -0.0254(15)
C11 0.0499(13) 0.0489(13) 0.0394(12) -0.0072(10) 0.0174(10) -0.0155(11)
C12 0.0594(16) 0.0450(14) 0.0602(16) 0.0054(12) 0.0231(13) -0.0087(12)
C13 0.109(3) 0.080(2) 0.078(2) 0.0271(19) 0.028(2) 0.003(2)
C14 0.109(3) 0.068(2) 0.101(3) -0.024(2) 0.019(2) 0.019(2)
C15 0.0444(14) 0.0419(14) 0.100(2) -0.0003(14) 0.0324(15) 0.0021(11)
C16 0.0567(18) 0.068(2) 0.119(3) 0.024(2) 0.0264(19) 0.0080(16)
C17 0.0598(18) 0.0486(17) 0.168(4) -0.027(2) 0.060(2) -0.0068(14)
C18 0.0367(11) 0.0314(10) 0.0427(11) -0.0075(9) 0.0145(9) 0.0044(8)
C19 0.0373(11) 0.0355(11) 0.0491(12) -0.0115(10) 0.0156(10) -0.0002(9)
C20 0.0396(12) 0.0518(14) 0.0540(14) -0.0177(12) 0.0164(11) -0.0021(11)
C21 0.0394(13) 0.0717(18) 0.0475(14) -0.0109(13) 0.0102(11) 0.0138(12)
C22 0.0544(15) 0.0564(15) 0.0509(14) 0.0035(12) 0.0189(12) 0.0227(13)
C23 0.0496(13) 0.0369(12) 0.0488(13) -0.0009(10) 0.0199(11) 0.0124(10)
C24 0.0610(16) 0.0362(13) 0.0695(17) 0.0126(12) 0.0294(14) 0.0157(11)
C25 0.099(2) 0.0497(16) 0.077(2) 0.0185(15) 0.0421(19) 0.0194(16)
C26 0.0709(19) 0.0438(15) 0.082(2) 0.0073(14) 0.0253(16) 0.0019(13)
C27 0.0356(12) 0.0358(12) 0.0736(17) -0.0034(11) 0.0187(12) -0.0054(9)
C28 0.0507(15) 0.0578(17) 0.098(2) 0.0235(16) 0.0326(16) -0.0004(13)
C29 0.0474(15) 0.0380(14) 0.126(3) -0.0230(16) 0.0169(17) -0.0039(12)
C30 0.0397(11) 0.0388(11) 0.0371(11) -0.0052(9) 0.0178(9) -0.0010(9)
C31 0.0381(11) 0.0407(12) 0.0359(11) 0.0032(9) 0.0160(9) 0.0003(9)
C32 0.0295(10) 0.0331(10) 0.0433(11) 0.0019(9) 0.0140(9) 0.0000(8)
C33 0.0397(11) 0.0329(11) 0.0363(11) -0.0048(8) 0.0123(9) -0.0023(9)
C34 0.0431(12) 0.0340(11) 0.0338(10) -0.0003(8) 0.0122(9) -0.0010(9)
C35 0.0530(14) 0.0415(13) 0.0585(15) 0.0144(11) 0.0218(12) 0.0041(11)
C36 0.0517(14) 0.0303(11) 0.0645(15) -0.0001(10) 0.0256(12) 0.0012(10)
C40 0.105(2) 0.082(2) 0.0594(16) -0.0047(15) 0.0559(16) -0.0063(18)
C37A 0.124(8) 0.105(7) 0.054(6) 0.034(5) 0.035(5) 0.011(6)
C38A 0.106(5) 0.092(5) 0.055(4) 0.019(4) 0.038(4) 0.012(4)
C39A 0.123(5) 0.105(5) 0.065(4) 0.010(4) 0.062(4) -0.005(5)
C41A 0.099(6) 0.092(5) 0.048(4) -0.002(3) 0.037(4) 0.015(4)
C42A 0.114(6) 0.136(8) 0.102(6) -0.014(7) 0.073(5) -0.006(6)
B1 0.0522(15) 0.0416(14) 0.0426(14) 0.0001(11) 0.0177(12) -0.0055(12)
Mg2 0.0314(3) 0.0337(4) 0.0399(4) -0.0004(3) 0.0180(3) -0.0036(3)
O3 0.0546(13) 0.0879(17) 0.154(2) 0.0088(16) 0.0574(15) 0.0019(12)
N5 0.0347(9) 0.0390(9) 0.0394(9) -0.0038(7) 0.0206(8) -0.0058(7)
N6 0.0336(9) 0.0267(8) 0.0399(9) -0.0008(7) 0.0197(7) -0.0003(7)
N7 0.0353(9) 0.0329(9) 0.0455(10) 0.0005(7) 0.0168(8) -0.0051(7)
N8 0.0508(11) 0.0340(10) 0.0514(11) 0.0014(8) 0.0178(9) -0.0024(8)
C43 0.0402(13) 0.0761(18) 0.0471(13) -0.0095(12) 0.0193(11) -0.0220(12)
C44 0.0341(10) 0.0375(11) 0.0429(11) -0.0051(9) 0.0194(9) -0.0078(9)
C45 0.0321(10) 0.0416(12) 0.0469(12) -0.0057(9) 0.0219(9) -0.0069(9)
C46 0.0372(11) 0.0313(10) 0.0459(11) -0.0051(8) 0.0266(9) -0.0052(8)
C47 0.0486(13) 0.0605(15) 0.0488(13) -0.0092(11) 0.0294(11) -0.0177(12)
C48 0.0362(10) 0.0314(10) 0.0416(11) 0.0007(8) 0.0219(9) -0.0043(8)
C49 0.0458(12) 0.0328(11) 0.0472(12) 0.0078(9) 0.0244(10) 0.0020(9)
C50 0.0505(14) 0.0423(13) 0.0541(14) 0.0148(11) 0.0236(12) 0.0063(10)
C51 0.0492(13) 0.0549(15) 0.0419(12) 0.0089(11) 0.0178(11) -0.0047(11)
C52 0.0451(13) 0.0515(14) 0.0429(12) -0.0067(10) 0.0217(10) -0.0091(11)
C53 0.0336(10) 0.0379(11) 0.0460(12) -0.0041(9) 0.0208(9) -0.0064(9)
C54 0.0378(12) 0.0446(13) 0.0526(13) -0.0162(10) 0.0187(10) -0.0008(10)
C55 0.0582(17) 0.085(2) 0.079(2) -0.0243(17) 0.0369(16) 0.0082(15)
C56 0.0506(14) 0.0371(13) 0.0657(16) -0.0100(11) 0.0104(12) 0.0013(11)
C57 0.0636(15) 0.0319(11) 0.0577(14) 0.0083(10) 0.0326(12) 0.0141(11)
C58 0.082(2) 0.0620(18) 0.081(2) 0.0110(16) 0.0421(18) 0.0329(16)
C59 0.090(2) 0.0328(13) 0.0731(18) -0.0008(12) 0.0442(17) 0.0006(13)
C60 0.0350(11) 0.0584(14) 0.0409(12) -0.0085(10) 0.0201(10) -0.0136(10)
C61 0.0450(13) 0.0650(17) 0.0524(14) -0.0152(12) 0.0267(12) -0.0063(12)
C62 0.0588(17) 0.088(2) 0.0617(17) -0.0223(16) 0.0383(14) -0.0065(15)
C63 0.0709(19) 0.106(3) 0.0568(17) -0.0197(17) 0.0438(15) -0.0201(18)
C64 0.0630(17) 0.088(2) 0.0488(15) -0.0008(14) 0.0317(13) -0.0232(16)
C65 0.0453(13) 0.0644(16) 0.0447(13) -0.0069(11) 0.0236(11) -0.0214(12)
C66 0.0589(16) 0.0610(16) 0.0435(13) 0.0063(11) 0.0203(12) -0.0175(13)
C67 0.076(2) 0.077(2) 0.0612(18) 0.0088(16) 0.0180(16) -0.0048(17)
C68 0.094(2) 0.072(2) 0.0559(16) 0.0022(14) 0.0307(16) -0.0366(18)
C69 0.0628(17) 0.0575(16) 0.0586(16) -0.0116(13) 0.0286(13) 0.0041(13)
C70 0.088(3) 0.101(3) 0.086(2) 0.000(2) 0.043(2) 0.033(2)
C71 0.113(3) 0.089(3) 0.113(3) 0.024(3) 0.008(3) -0.036(3)
C72 0.0333(11) 0.0416(12) 0.0461(12) 0.0020(9) 0.0144(9) -0.0043(9)
C73 0.0373(11) 0.0376(12) 0.0453(12) 0.0016(9) 0.0132(10) -0.0101(9)
C74 0.0424(12) 0.0363(11) 0.0340(10) 0.0036(8) 0.0126(9) -0.0023(9)
C75 0.0372(11) 0.0400(12) 0.0460(12) 0.0031(9) 0.0180(10) 0.0008(9)
C76 0.0367(11) 0.0373(11) 0.0493(12) 0.0028(9) 0.0192(10) -0.0065(9)
C77 0.0660(16) 0.0386(13) 0.0515(14) 0.0038(10) 0.0295(12) 0.0061(11)
C78 0.0596(16) 0.0360(13) 0.0759(18) -0.0022(12) 0.0195(14) -0.0095(12)
B2 0.0507(16) 0.0524(17) 0.0532(16) 0.0050(13) 0.0217(13) 0.0030(13)
O1 0.084(4) 0.073(4) 0.066(3) 0.031(3) 0.041(3) 0.022(3)
O4A 0.080(4) 0.071(4) 0.175(8) -0.030(4) 0.092(5) 0.006(3)
O4 0.075(4) 0.093(5) 0.151(6) -0.040(4) 0.079(4) -0.017(3)
C83 0.088(7) 0.107(9) 0.245(15) -0.045(9) 0.113(9) 0.016(6)
C81 0.051(3) 0.074(4) 0.104(4) -0.001(3) 0.050(3) 0.005(3)
C79 0.048(4) 0.082(5) 0.115(8) 0.021(5) 0.048(5) -0.001(4)
C81A 0.057(3) 0.072(4) 0.137(5) 0.016(4) 0.056(4) 0.014(3)
C83A 0.096(7) 0.098(8) 0.160(8) 0.018(7) 0.051(6) 0.025(6)
C80A 0.062(4) 0.112(6) 0.097(5) 0.015(5) 0.039(4) -0.004(4)
C37 0.104(6) 0.126(7) 0.055(5) 0.032(5) 0.013(4) 0.016(5)
C82A 0.082(4) 0.086(4) 0.163(6) -0.014(4) 0.081(4) 0.016(4)
C38 0.075(4) 0.098(4) 0.053(3) 0.034(3) 0.030(3) 0.013(3)
C84A 0.091(6) 0.091(6) 0.179(8) -0.027(6) 0.098(6) 0.002(5)
C39 0.074(3) 0.106(4) 0.040(2) -0.003(3) 0.033(2) -0.027(3)
C80 0.050(3) 0.085(4) 0.101(5) 0.024(4) 0.045(3) 0.004(3)
C41 0.153(7) 0.092(5) 0.092(5) -0.032(4) 0.077(5) -0.015(5)
C82 0.073(4) 0.103(5) 0.131(5) -0.017(4) 0.063(4) -0.003(4)
C42 0.084(4) 0.087(5) 0.076(4) 0.010(4) 0.046(3) 0.004(3)
C79A 0.078(6) 0.134(8) 0.082(6) 0.021(5) 0.041(5) -0.026(5)
C84 0.094(6) 0.140(9) 0.113(7) -0.023(6) 0.049(6) 0.015(6)

loop_
_atom_type_symbol
_atom_type_description
_atom_type_scat_dispersion_real
_atom_type_scat_dispersion_imag
_atom_type_scat_source
C C 0.0181 0.0091 'International Tables Vol C Tables 4.2.6.8 and 6.1.1.4'
H H 0.0000 0.0000 'International Tables Vol C Tables 4.2.6.8 and 6.1.1.4'
B B 0.0090 0.0039 'International Tables Vol C Tables 4.2.6.8 and 6.1.1.4'
Mg Mg 0.1719 0.1771 'International Tables Vol C Tables 4.2.6.8 and 6.1.1.4'
N N 0.0311 0.0180 'International Tables Vol C Tables 4.2.6.8 and 6.1.1.4'
O O 0.0492 0.0322 'International Tables Vol C Tables 4.2.6.8 and 6.1.1.4'

loop_
_geom_angle_atom_site_label_1
_geom_angle_atom_site_label_2
_geom_angle_atom_site_label_3
_geom_angle
N1 Mg1 N3 102.94(7)
N1 Mg1 B1 133.12(8)
N2 Mg1 N1 91.26(7)
N2 Mg1 N3 106.23(7)
N2 Mg1 B1 114.33(9)
N3 Mg1 B1 106.09(8)
B1 O2 C40 124.7(2)
B1 O1A C38A 121.9(7)
C2 N1 Mg1 122.66(15)
C2 N1 C18 118.95(18)
C18 N1 Mg1 118.38(13)
C4 N2 Mg1 122.76(15)
C4 N2 C6 120.65(18)
C6 N2 Mg1 116.44(13)
C30 N3 Mg1 124.44(14)
C30 N3 C34 115.00(18)
C34 N3 Mg1 120.54(14)
C32 N4 C35 120.5(2)
C32 N4 C36 121.5(2)
C35 N4 C36 117.98(19)
N1 C2 C1 120.4(2)
N1 C2 C3 124.1(2)
C3 C2 C1 115.5(2)
C4 C3 C2 129.6(2)
N2 C4 C3 124.0(2)
N2 C4 C5 120.7(2)
C3 C4 C5 115.3(2)
C7 C6 N2 120.9(2)
C7 C6 C11 120.3(2)
C11 C6 N2 118.6(2)
C6 C7 C15 121.7(2)
C8 C7 C6 118.8(2)
C8 C7 C15 119.5(2)
C9 C8 C7 121.4(3)
C10 C9 C8 119.5(3)
C9 C10 C11 121.8(3)
C6 C11 C12 121.0(2)
C10 C11 C6 118.2(2)
C10 C11 C12 120.8(2)
C11 C12 C13 113.7(3)
C11 C12 C14 111.6(2)
C14 C12 C13 110.1(3)
C7 C15 C16 112.2(2)
C7 C15 C17 110.0(3)
C17 C15 C16 111.1(3)
C19 C18 N1 121.34(19)
C19 C18 C23 120.5(2)
C23 C18 N1 118.1(2)
C18 C19 C27 122.7(2)
C20 C19 C18 118.4(2)
C20 C19 C27 118.9(2)
C21 C20 C19 121.5(3)
C20 C21 C22 119.6(2)
C21 C22 C23 121.4(2)
C18 C23 C24 120.7(2)
C22 C23 C18 118.6(2)
C22 C23 C24 120.6(2)
C23 C24 C25 113.3(2)
C23 C24 C26 111.7(2)
C26 C24 C25 111.3(2)
C19 C27 C28 112.6(2)
C19 C27 C29 109.9(2)
C29 C27 C28 110.2(2)
N3 C30 C31 124.7(2)
C30 C31 C32 120.0(2)
N4 C32 C31 121.9(2)
N4 C32 C33 122.5(2)
C33 C32 C31 115.56(19)
C34 C33 C32 119.9(2)
N3 C34 C33 124.9(2)
O2 C40 C39A 108.9(4)
O2 C40 C41A 106.3(4)
O2 C40 C42A 104.5(5)
O2 C40 C39 108.6(3)
O2 C40 C41 104.6(4)
O2 C40 C42 107.8(4)
C39A C40 C41A 115.3(5)
C39A C40 C42A 109.3(6)
C41A C40 C42A 111.9(6)
C39 C40 C41 113.3(5)
C39 C40 C42 113.7(4)
C42 C40 C41 108.3(5)
O1A C38A C37A 102.0(7)
O1A C38A C39A 108.2(8)
C39A C38A C37A 113.6(9)
C38A C39A C40 112.9(5)
O2 B1 Mg1 113.14(15)
O2 B1 O1A 117.7(4)
O2 B1 O1 115.7(4)
O1A B1 Mg1 128.7(4)
O1 B1 Mg1 128.8(4)
N5 Mg2 N6 90.38(7)
N5 Mg2 N7 105.50(7)
N5 Mg2 B2 122.29(9)
N6 Mg2 N7 103.62(7)
N6 Mg2 B2 126.61(9)
N7 Mg2 B2 105.73(8)
B2 O3 C80A 121.6(4)
B2 O3 C80 122.6(4)
C44 N5 Mg2 122.30(14)
C44 N5 C60 118.93(18)
C60 N5 Mg2 118.65(13)
C46 N6 Mg2 122.27(14)
C46 N6 C48 118.13(17)
C48 N6 Mg2 119.60(13)
C72 N7 Mg2 120.46(15)
C76 N7 Mg2 124.51(14)
C76 N7 C72 115.00(19)
C74 N8 C77 121.1(2)
C74 N8 C78 120.8(2)
C77 N8 C78 117.4(2)
N5 C44 C43 120.53(19)
N5 C44 C45 123.9(2)
C45 C44 C43 115.55(19)
C44 C45 C46 129.4(2)
N6 C46 C45 123.99(19)
N6 C46 C47 121.0(2)
C45 C46 C47 115.01(19)
C49 C48 N6 118.29(18)
C53 C48 N6 121.31(19)
C53 C48 C49 120.4(2)
C48 C49 C57 120.4(2)
C50 C49 C48 118.8(2)
C50 C49 C57 120.8(2)
C51 C50 C49 121.2(2)
C52 C51 C50 119.5(2)
C51 C52 C53 121.5(2)
C48 C53 C54 121.8(2)
C52 C53 C48 118.4(2)
C52 C53 C54 119.7(2)
C53 C54 C55 112.9(2)
C53 C54 C56 110.09(19)
C56 C54 C55 110.2(2)
C49 C57 C59 110.9(2)
C58 C57 C49 113.2(2)
C58 C57 C59 111.2(2)
C61 C60 N5 118.4(2)
C65 C60 N5 120.3(2)
C65 C60 C61 121.3(2)
C60 C61 C69 122.0(2)
C62 C61 C60 118.1(3)
C62 C61 C69 119.8(3)
C63 C62 C61 120.7(3)
C62 C63 C64 120.9(3)
C63 C64 C65 121.0(3)
C60 C65 C66 121.9(2)
C64 C65 C60 118.0(3)
C64 C65 C66 120.1(3)
C65 C66 C67 112.7(2)
C65 C66 C68 110.7(2)
C67 C66 C68 109.6(2)
C61 C69 C70 113.0(3)
C61 C69 C71 111.6(3)
C70 C69 C71 109.4(3)
N7 C72 C73 124.6(2)
C72 C73 C74 120.3(2)
N8 C74 C73 122.4(2)
N8 C74 C75 122.5(2)
C75 C74 C73 115.1(2)
C76 C75 C74 120.2(2)
N7 C76 C75 124.8(2)
O3 B2 Mg2 124.41(18)
O4A B2 Mg2 121.1(5)
O4A B2 O3 111.8(5)
O4 B2 Mg2 120.7(5)
O4 B2 O3 114.3(5)
B1 O1 C38 124.3(6)
B2 O4A C82A 126.9(8)
B2 O4 C82 122.4(8)
C82 C81 C80 107.8(7)
C82A C81A C80A 108.2(7)
O3 C80A C81A 102.1(5)
O3 C80A C79A 107.3(10)
C81A C80A C79A 104.0(9)
O4A C82A C81A 110.5(7)
O4A C82A C83A 104.9(9)
O4A C82A C84A 102.5(7)
C81A C82A C83A 114.2(8)
C81A C82A C84A 108.0(8)
C84A C82A C83A 116.0(10)
O1 C38 C37 109.8(7)
O1 C38 C39 110.1(6)
C39 C38 C37 104.9(6)
C38 C39 C40 109.7(4)
O3 C80 C81 106.2(4)
O3 C80 C79 100.4(8)
C81 C80 C79 109.8(8)
O4 C82 C83 104.7(6)
O4 C82 C81 108.4(8)
O4 C82 C84 111.9(9)
C83 C82 C84 112.8(11)
C81 C82 C83 108.6(8)
C81 C82 C84 110.2(8)

loop_
_geom_bond_atom_site_label_1
_geom_bond_atom_site_label_2
_geom_bond_distance
Mg1 N1 2.0832(19)
Mg1 N2 2.0744(19)
Mg1 N3 2.1422(18)
Mg1 B1 2.319(3)
O2 C40 1.452(3)
O2 B1 1.384(3)
O1A C38A 1.450(4)
O1A B1 1.386(4)
N1 C2 1.328(3)
N1 C18 1.439(3)
N2 C4 1.326(3)
N2 C6 1.434(3)
N3 C30 1.346(3)
N3 C34 1.352(3)
N4 C32 1.352(3)
N4 C35 1.451(3)
N4 C36 1.454(3)
C1 C2 1.518(3)
C2 C3 1.408(3)
C3 C4 1.402(3)
C4 C5 1.524(3)
C6 C7 1.399(3)
C6 C11 1.414(3)
C7 C8 1.394(3)
C7 C15 1.518(4)
C8 C9 1.378(4)
C9 C10 1.369(4)
C10 C11 1.395(4)
C11 C12 1.511(4)
C12 C13 1.517(4)
C12 C14 1.511(4)
C15 C16 1.539(4)
C15 C17 1.533(4)
C18 C19 1.405(3)
C18 C23 1.407(3)
C19 C20 1.400(3)
C19 C27 1.514(3)
C20 C21 1.374(4)
C21 C22 1.381(4)
C22 C23 1.392(3)
C23 C24 1.516(4)
C24 C25 1.533(4)
C24 C26 1.517(4)
C27 C28 1.536(4)
C27 C29 1.526(4)
C30 C31 1.369(3)
C31 C32 1.413(3)
C32 C33 1.406(3)
C33 C34 1.369(3)
C40 C39A 1.518(4)
C40 C41A 1.537(4)
C40 C42A 1.538(4)
C40 C39 1.519(4)
C40 C41 1.538(4)
C40 C42 1.536(4)
C37A C38A 1.561(6)
C38A C39A 1.509(4)
B1 O1 1.386(3)
Mg2 N5 2.0852(19)
Mg2 N6 2.0944(18)
Mg2 N7 2.1456(19)
Mg2 B2 2.315(3)
O3 B2 1.390(3)
O3 C80A 1.458(4)
O3 C80 1.462(4)
N5 C44 1.323(3)
N5 C60 1.439(3)
N6 C46 1.331(3)
N6 C48 1.434(3)
N7 C72 1.350(3)
N7 C76 1.346(3)
N8 C74 1.354(3)
N8 C77 1.447(3)
N8 C78 1.458(3)
C43 C44 1.513(3)
C44 C45 1.400(3)
C45 C46 1.407(3)
C46 C47 1.519(3)
C48 C49 1.410(3)
C48 C53 1.404(3)
C49 C50 1.386(3)
C49 C57 1.528(3)
C50 C51 1.382(4)
C51 C52 1.379(4)
C52 C53 1.392(3)
C53 C54 1.509(3)
C54 C55 1.533(4)
C54 C56 1.529(3)
C57 C58 1.525(4)
C57 C59 1.531(4)
C60 C61 1.408(4)
C60 C65 1.405(4)
C61 C62 1.403(4)
C61 C69 1.520(4)
C62 C63 1.373(5)
C63 C64 1.374(5)
C64 C65 1.399(4)
C65 C66 1.509(4)
C66 C67 1.532(4)
C66 C68 1.534(4)
C69 C70 1.521(4)
C69 C71 1.522(5)
C72 C73 1.368(3)
C73 C74 1.410(3)
C74 C75 1.409(3)
C75 C76 1.367(3)
B2 O4A 1.385(4)
B2 O4 1.387(4)
O1 C38 1.449(4)
O4A C82A 1.451(4)
O4 C82 1.453(4)
C83 C82 1.540(5)
C81 C80 1.519(4)
C81 C82 1.517(4)
C79 C80 1.559(6)
C81A C80A 1.516(4)
C81A C82A 1.515(4)
C83A C82A 1.541(5)
C80A C79A 1.559(6)
C37 C38 1.562(6)
C82A C84A 1.539(5)
C38 C39 1.512(4)
C82 C84 1.542(5)
